data_7127378
loop_
_publ_author_name
'Kiernicki, John J.'
'Norwine, Emily E.'
'Lovasz, Myles A.'
'Zeller, Matthias'
'Szymczak, Nathaniel K.'

_publ_section_title
;
 Mobility of Lewis acids within the secondary coordination sphere: toward
 a model for cooperative substrate binding.
;
_journal_issue 86
_journal_name_full 'Chemical communications (Cambridge, England)'
_journal_page_first 13105
_journal_page_last 13108
_journal_paper_doi 10.1039/d0cc05121g
_journal_volume 56
_journal_year 2020
_chemical_formula_moiety 'C25 H42 B Br N5 Zn, F6 P, C H2 Cl2'
_chemical_formula_sum 'C26 H44 B Br Cl2 F6 N5 P Zn'
_chemical_formula_weight 798.62
_chemical_properties_physical Air-sensitive,Moisture-sensitive,Hygroscopic
_space_group_crystal_system monoclinic
_space_group_IT_number 15
_space_group_name_Hall '-C 2yc'
_space_group_name_H-M_alt 'C 1 2/c 1'
_atom_sites_solution_hydrogens geom
_atom_sites_solution_primary direct
_atom_sites_solution_secondary difmap
_audit_creation_method SHELXL-2018/3
_audit_update_record
;
2020-06-24 deposited with the CCDC.	2020-09-16 downloaded from the CCDC.
;
_cell_angle_alpha 90
_cell_angle_beta 119.6838(15)
_cell_angle_gamma 90
_cell_formula_units_Z 8
_cell_length_a 27.6433(13)
_cell_length_b 15.2931(8)
_cell_length_c 18.2871(9)
_cell_measurement_reflns_used 9955
_cell_measurement_temperature 150(2)
_cell_measurement_theta_max 33.0791
_cell_measurement_theta_min 2.5641
_cell_volume 6716.4(6)
_computing_cell_refinement 'SAINT V8.38A (Bruker, 2018)'
_computing_data_collection 'Apex3 v2018.7-2 (Bruker, 2018)'
_computing_data_reduction 'SAINT V8.38A (Bruker, 2018)'
_computing_structure_refinement
;  
SHELXL-2018/3 (Sheldrick, 2015, 2018), 
SHELXLE Rev1030 (H\"ubschle et al., 2011)
;
_computing_structure_solution 'SHELXS-97 (Sheldrick, 2008)'
_diffrn_ambient_temperature 150(2)
_diffrn_detector_area_resol_mean 10.4167
_diffrn_measured_fraction_theta_full 0.999
_diffrn_measured_fraction_theta_max 0.997
_diffrn_measurement_device_type 'Bruker AXS D8 Quest CMOS diffractometer'
_diffrn_measurement_method 'omega and phi scans'
_diffrn_radiation_monochromator 'Triumph curved graphite crystal'
_diffrn_radiation_type MoK\a
_diffrn_radiation_wavelength 0.71073
_diffrn_reflns_av_R_equivalents 0.0351
_diffrn_reflns_av_unetI/netI 0.0249
_diffrn_reflns_Laue_measured_fraction_full 0.999
_diffrn_reflns_Laue_measured_fraction_max 0.997
_diffrn_reflns_limit_h_max 42
_diffrn_reflns_limit_h_min -42
_diffrn_reflns_limit_k_max 23
_diffrn_reflns_limit_k_min -23
_diffrn_reflns_limit_l_max 28
_diffrn_reflns_limit_l_min -27
_diffrn_reflns_number 84422
_diffrn_reflns_point_group_measured_fraction_full 0.999
_diffrn_reflns_point_group_measured_fraction_max 0.997
_diffrn_reflns_theta_full 25.242
_diffrn_reflns_theta_max 33.204
_diffrn_reflns_theta_min 2.268
_diffrn_source 'fine focus sealed tube X-ray source'
_diffrn_source_current '30 mA'
_diffrn_source_voltage '50 kV'
_exptl_absorpt_coefficient_mu 2.188
_exptl_absorpt_correction_T_max 0.7465
_exptl_absorpt_correction_T_min 0.6296
_exptl_absorpt_correction_type multi-scan
_exptl_absorpt_process_details
;
 SADABS 2016/2: Krause, L., Herbst-Irmer, R., Sheldrick G.M. & Stalke D.,
 J. Appl. Cryst. 48 (2015) 3-10
;
_exptl_crystal_colour colourless
_exptl_crystal_density_diffrn 1.580
_exptl_crystal_description block
_exptl_crystal_F_000 3264
_exptl_crystal_recrystallization_method 'Re-crystallisation from solvent'
_exptl_crystal_size_max 0.330
_exptl_crystal_size_mid 0.210
_exptl_crystal_size_min 0.190
_refine_diff_density_max 1.392
_refine_diff_density_min -1.051
_refine_diff_density_rms 0.076
_refine_ls_extinction_coef 0.00084(9)
_refine_ls_extinction_expression Fc^*^=kFc[1+0.001xFc^2^\l^3^/sin(2\q)]^-1/4^
_refine_ls_extinction_method 'SHELXL-2018/3 (Sheldrick 2018)'
_refine_ls_goodness_of_fit_ref 1.041
_refine_ls_hydrogen_treatment constr
_refine_ls_matrix_type full
_refine_ls_number_parameters 478
_refine_ls_number_reflns 12839
_refine_ls_number_restraints 295
_refine_ls_restrained_S_all 1.057
_refine_ls_R_factor_all 0.0596
_refine_ls_R_factor_gt 0.0410
_refine_ls_shift/su_max 0.003
_refine_ls_shift/su_mean 0.000
_refine_ls_structure_factor_coef Fsqd
_refine_ls_weighting_details 'w=1/[\s^2^(Fo^2^)+(0.0549P)^2^+8.7133P] where P=(Fo^2^+2Fc^2^)/3'
_refine_ls_weighting_scheme calc
_refine_ls_wR_factor_gt 0.1067
_refine_ls_wR_factor_ref 0.1169
_reflns_Friedel_coverage 0.000
_reflns_number_gt 9789
_reflns_number_total 12839
_reflns_threshold_expression 'I > 2\s(I)'
_cod_data_source_file d0cc05121g2.cif
_cod_data_source_block EN2199_0m
_cod_depositor_comments 'Adding full bibliography for 7127369--7127381.cif.'
_cod_original_sg_symbol_H-M 'C 2/c'
_cod_database_code 7127378
_shelx_shelxl_version_number 2018/3
_shelx_space_group_comment
;
The symmetry employed for this shelxl refinement is uniquely defined
by the following loop, which should always be used as a source of
symmetry information in preference to the above space-group names.
They are only intended as comments.
;
_shelx_estimated_absorpt_t_min 0.532
_shelx_estimated_absorpt_t_max 0.681

loop_
_space_group_symop_operation_xyz
'x, y, z'
'-x, y, -z+1/2'
'x+1/2, y+1/2, z'
'-x+1/2, y+1/2, -z+1/2'
'-x, -y, -z'
'x, -y, z-1/2'
'-x+1/2, -y+1/2, -z'
'x+1/2, -y+1/2, z-1/2'

loop_
_atom_site_label
_atom_site_type_symbol
_atom_site_fract_x
_atom_site_fract_y
_atom_site_fract_z
_atom_site_U_iso_or_equiv
_atom_site_adp_type
_atom_site_occupancy
_atom_site_site_symmetry_order
_atom_site_calc_flag
_atom_site_refinement_flags_posn
_atom_site_refinement_flags_adp
_atom_site_refinement_flags_occupancy
_atom_site_disorder_assembly
_atom_site_disorder_group
Br1 Br 0.23102(2) 0.39070(2) 0.19278(2) 0.04722(7) Uani 1 1 d . . . . .
Zn1 Zn 0.17460(2) 0.38378(2) 0.25321(2) 0.02568(6) Uani 1 1 d . . . . .
C1 C 0.19836(7) 0.16999(12) 0.28146(13) 0.0327(4) Uani 1 1 d . . . . .
H1A H 0.201663 0.108720 0.268836 0.049 Uiso 1 1 calc R U . . .
H1B H 0.217693 0.178457 0.342593 0.049 Uiso 1 1 calc R U . . .
H1C H 0.215147 0.207701 0.256730 0.049 Uiso 1 1 calc R U . . .
C2 C 0.13819(7) 0.19301(12) 0.24518(10) 0.0277(3) Uani 1 1 d . . . . .
C3 C 0.09762(8) 0.12901(13) 0.22450(12) 0.0357(4) Uani 1 1 d . . . . .
H3 H 0.107618 0.068913 0.231491 0.043 Uiso 1 1 calc R U . . .
C4 C 0.04246(8) 0.15339(15) 0.19360(14) 0.0422(5) Uani 1 1 d . . . . .
H4 H 0.014641 0.110049 0.179866 0.051 Uiso 1 1 calc R U . . .
C5 C 0.02827(7) 0.24071(15) 0.18295(12) 0.0374(4) Uani 1 1 d . . . . .
H5 H -0.009245 0.258557 0.161875 0.045 Uiso 1 1 calc R U . . .
C6 C 0.07013(6) 0.30181(12) 0.20377(10) 0.0278(3) Uani 1 1 d . . . . .
C7 C 0.05870(7) 0.39531(12) 0.18964(11) 0.0283(3) Uani 1 1 d . . . . .
C8 C 0.00900(7) 0.44206(14) 0.15519(11) 0.0330(4) Uani 1 1 d . . . . .
H8 H -0.026721 0.419983 0.141004 0.040 Uiso 1 1 calc R U . . .
C9 C 0.02203(7) 0.52695(14) 0.14576(11) 0.0319(4) Uani 1 1 d . . . . .
C10 C -0.01901(8) 0.60116(15) 0.10145(13) 0.0386(4) Uani 1 1 d . . . . .
C11 C -0.00051(11) 0.68994(17) 0.14500(15) 0.0490(5) Uani 1 1 d . . . . .
H11A H 0.032132 0.710267 0.142134 0.073 Uiso 1 1 calc R U . . .
H11B H 0.009074 0.684253 0.204044 0.073 Uiso 1 1 calc R U . . .
H11C H -0.030877 0.732235 0.116731 0.073 Uiso 1 1 calc R U . . .
C12 C -0.02846(12) 0.61034(18) 0.01139(14) 0.0541(7) Uani 1 1 d . . . . .
H12A H -0.042448 0.554926 -0.018755 0.081 Uiso 1 1 calc R U . . .
H12B H 0.006810 0.625221 0.013884 0.081 Uiso 1 1 calc R U . . .
H12C H -0.055746 0.656696 -0.018227 0.081 Uiso 1 1 calc R U . . .
C13 C -0.07398(10) 0.5758(2) 0.0983(2) 0.0610(7) Uani 1 1 d . . . . .
H13A H -0.101023 0.623313 0.072333 0.091 Uiso 1 1 calc R U . . .
H13B H -0.067080 0.565616 0.155561 0.091 Uiso 1 1 calc R U . . .
H13C H -0.088796 0.522378 0.064890 0.091 Uiso 1 1 calc R U . . .
C14 C 0.11562(8) 0.60105(13) 0.18197(13) 0.0341(4) Uani 1 1 d . . . . .
H14A H 0.094618 0.642362 0.135000 0.041 Uiso 1 1 calc R U . . .
H14B H 0.146582 0.576985 0.175598 0.041 Uiso 1 1 calc R U . . .
C15 C 0.13973(8) 0.65070(12) 0.26479(13) 0.0353(4) Uani 1 1 d . . . . .
H15A H 0.108680 0.669749 0.273402 0.042 Uiso 1 1 calc R U . . .
H15B H 0.158504 0.703939 0.260399 0.042 Uiso 1 1 calc R U . . .
C16 C 0.18127(7) 0.59872(12) 0.34215(12) 0.0298(3) Uani 1 1 d . . . . .
H16A H 0.165346 0.540394 0.340911 0.036 Uiso 1 1 calc R U . . .
H16B H 0.186854 0.629241 0.393508 0.036 Uiso 1 1 calc R U . . .
C17 C 0.23797(7) 0.58694(12) 0.34702(12) 0.0294(3) Uani 1 1 d . . . . .
H17A H 0.251512 0.645667 0.342923 0.035 Uiso 1 1 calc R U . . .
H17B H 0.231665 0.553755 0.296565 0.035 Uiso 1 1 calc R U . . .
C18 C 0.28778(7) 0.55004(11) 0.51682(11) 0.0279(3) Uani 1 1 d . . . . .
H18 H 0.250243 0.532905 0.507575 0.034 Uiso 1 1 calc R U . . .
C19 C 0.29673(8) 0.64849(13) 0.53939(14) 0.0358(4) Uani 1 1 d . . . . .
H19A H 0.263570 0.680883 0.497234 0.043 Uiso 1 1 calc R U . . .
H19B H 0.299040 0.656582 0.594744 0.043 Uiso 1 1 calc R U . . .
C20 C 0.34863(10) 0.68962(14) 0.54335(16) 0.0444(5) Uani 1 1 d . . . . .
H20A H 0.381459 0.674006 0.597947 0.053 Uiso 1 1 calc R U . . .
H20B H 0.344648 0.754024 0.541929 0.053 Uiso 1 1 calc R U . . .
C21 C 0.35998(8) 0.66197(13) 0.47216(15) 0.0382(4) Uani 1 1 d . . . . .
H21A H 0.398999 0.676762 0.489071 0.046 Uiso 1 1 calc R U . . .
H21B H 0.335543 0.696493 0.421197 0.046 Uiso 1 1 calc R U . . .
C22 C 0.35051(7) 0.56387(12) 0.44946(12) 0.0301(3) Uani 1 1 d . . . . .
H22 H 0.352900 0.554580 0.397205 0.036 Uiso 1 1 calc R U . . .
C23 C 0.39469(7) 0.50541(14) 0.51961(13) 0.0357(4) Uani 1 1 d . . . . .
H23A H 0.391143 0.445453 0.497069 0.043 Uiso 1 1 calc R U . . .
H23B H 0.432053 0.527385 0.533985 0.043 Uiso 1 1 calc R U . . .
C24 C 0.39127(8) 0.50046(16) 0.60036(14) 0.0414(4) Uani 1 1 d . . . . .
H24A H 0.408598 0.553742 0.634006 0.050 Uiso 1 1 calc R U . . .
H24B H 0.413477 0.449707 0.633683 0.050 Uiso 1 1 calc R U . . .
C25 C 0.33183(8) 0.49188(14) 0.58705(13) 0.0356(4) Uani 1 1 d . . . . .
H25A H 0.319971 0.430104 0.573806 0.043 Uiso 1 1 calc R U . . .
H25B H 0.332870 0.506484 0.640551 0.043 Uiso 1 1 calc R U . . .
B1 B 0.28787(7) 0.53852(12) 0.42896(13) 0.0260(3) Uani 1 1 d . . . . .
N1 N 0.12405(5) 0.27804(10) 0.23391(8) 0.0249(3) Uani 1 1 d . . . . .
N2 N 0.10093(6) 0.44857(10) 0.20325(9) 0.0269(3) Uani 1 1 d . . . . .
N3 N 0.07853(6) 0.52915(11) 0.17593(9) 0.0292(3) Uani 1 1 d . . . . .
N4 N 0.28219(6) 0.43234(9) 0.40513(10) 0.0286(3) Uani 1 1 d . . . . .
H4A H 0.288562 0.424961 0.361237 0.034 Uiso 1 1 calc R U . . .
H4B H 0.309316 0.402927 0.449978 0.034 Uiso 1 1 calc R U . . .
N5 N 0.22854(6) 0.39291(9) 0.38290(10) 0.0259(3) Uani 1 1 d . . . . .
H5A H 0.211905 0.425278 0.406039 0.031 Uiso 1 1 calc R U . . .
H5B H 0.234459 0.338364 0.405643 0.031 Uiso 1 1 calc R U . . .
F1 F 0.10431(7) 0.34262(12) 0.49919(10) 0.0624(4) Uani 1 1 d . . . . .
F2 F 0.10705(6) 0.21738(11) 0.43723(12) 0.0655(5) Uani 1 1 d . . . . .
F3 F 0.19051(7) 0.37611(10) 0.51880(12) 0.0680(5) Uani 1 1 d . . . . .
F4 F 0.19110(7) 0.25043(10) 0.45766(15) 0.0733(6) Uani 1 1 d . . . . .
F5 F 0.12111(7) 0.34662(11) 0.39160(9) 0.0563(4) Uani 1 1 d . . . . .
F6 F 0.17664(8) 0.24803(12) 0.56785(11) 0.0802(6) Uani 1 1 d . . . . .
P1 P 0.14780(2) 0.29757(3) 0.47991(3) 0.03186(10) Uani 1 1 d . . . . .
C26 C 0.0503(7) 0.9260(11) 0.1059(9) 0.054(2) Uani 0.312(3) 1 d D U P A 1
H26A H 0.054871 0.984409 0.086606 0.065 Uiso 0.312(3) 1 calc R U P A 1
H26B H 0.025215 0.931065 0.129770 0.065 Uiso 0.312(3) 1 calc R U P A 1
Cl1 Cl 0.1145(2) 0.8821(4) 0.1790(4) 0.0623(15) Uani 0.312(3) 1 d D U P A 1
Cl2 Cl 0.0242(4) 0.8478(7) 0.0212(6) 0.057(2) Uani 0.312(3) 1 d D U P A 1
C27 C 0.0511(8) 0.9122(12) 0.1108(10) 0.054(3) Uani 0.319(2) 1 d D U P B 2
H27A H 0.045685 0.970423 0.084134 0.064 Uiso 0.319(2) 1 calc R U P B 2
H27B H 0.032693 0.866633 0.067208 0.064 Uiso 0.319(2) 1 calc R U P B 2
Cl3 Cl 0.03034(15) 0.9096(2) 0.18667(19) 0.0727(8) Uani 0.319(2) 1 d D U P B 2
Cl4 Cl 0.1245(2) 0.8878(4) 0.1836(3) 0.0562(12) Uani 0.319(2) 1 d D U P B 2
C28 C 0.0785(5) 0.8802(9) 0.1188(7) 0.057(2) Uani 0.253(2) 1 d D U P C 3
H28A H 0.105754 0.832464 0.131597 0.068 Uiso 0.253(2) 1 calc R U P C 3
H28B H 0.096054 0.935126 0.114833 0.068 Uiso 0.253(2) 1 calc R U P C 3
Cl5 Cl 0.0656(3) 0.8894(3) 0.2014(2) 0.0871(15) Uani 0.253(2) 1 d D U P C 3
Cl6 Cl 0.0174(3) 0.8584(5) 0.0163(4) 0.0260(9) Uani 0.253(2) 1 d D U P C 3
C29 C 0.0496(12) 0.898(3) 0.1198(18) 0.059(4) Uani 0.115(2) 1 d D U P D 4
H29A H 0.057607 0.961747 0.129716 0.071 Uiso 0.115(2) 1 calc R U P D 4
H29B H 0.034475 0.875449 0.154975 0.071 Uiso 0.115(2) 1 calc R U P D 4
Cl7 Cl 0.1054(3) 0.8377(5) 0.1276(6) 0.072(2) Uani 0.115(2) 1 d D U P D 4
Cl8 Cl 0.0079(7) 0.8700(15) 0.0091(14) 0.051(3) Uani 0.115(2) 1 d D U P D 4

loop_
_atom_site_aniso_label
_atom_site_aniso_U_11
_atom_site_aniso_U_22
_atom_site_aniso_U_33
_atom_site_aniso_U_23
_atom_site_aniso_U_13
_atom_site_aniso_U_12
Br1 0.05043(13) 0.05380(14) 0.05799(14) -0.00744(10) 0.04251(12) -0.00670(10)
Zn1 0.01924(9) 0.02924(10) 0.02837(10) 0.00001(7) 0.01166(7) 0.00036(7)
C1 0.0284(8) 0.0302(8) 0.0384(9) -0.0020(7) 0.0156(7) 0.0021(6)
C2 0.0255(7) 0.0321(8) 0.0214(7) -0.0014(6) 0.0085(6) -0.0019(6)
C3 0.0317(8) 0.0354(9) 0.0309(8) 0.0018(7) 0.0086(7) -0.0072(7)
C4 0.0279(8) 0.0460(11) 0.0398(10) 0.0064(9) 0.0070(8) -0.0118(8)
C5 0.0205(7) 0.0499(11) 0.0334(9) 0.0093(8) 0.0069(6) -0.0043(7)
C6 0.0195(6) 0.0380(9) 0.0209(7) 0.0036(6) 0.0063(5) -0.0007(6)
C7 0.0205(6) 0.0401(9) 0.0224(7) 0.0049(6) 0.0092(6) 0.0026(6)
C8 0.0227(7) 0.0481(11) 0.0281(8) 0.0059(7) 0.0123(6) 0.0067(7)
C9 0.0259(7) 0.0447(10) 0.0260(7) 0.0054(7) 0.0136(6) 0.0109(7)
C10 0.0335(9) 0.0501(11) 0.0322(9) 0.0087(8) 0.0163(7) 0.0201(8)
C11 0.0509(12) 0.0514(13) 0.0419(11) 0.0076(10) 0.0209(10) 0.0231(11)
C12 0.0579(14) 0.0668(16) 0.0291(10) 0.0101(10) 0.0150(10) 0.0346(12)
C13 0.0336(10) 0.0630(16) 0.086(2) 0.0078(15) 0.0298(12) 0.0213(11)
C14 0.0320(8) 0.0361(9) 0.0373(9) 0.0147(7) 0.0197(7) 0.0093(7)
C15 0.0320(8) 0.0276(8) 0.0437(10) 0.0088(7) 0.0167(8) 0.0074(7)
C16 0.0273(7) 0.0272(8) 0.0352(9) 0.0032(6) 0.0158(7) 0.0038(6)
C17 0.0263(7) 0.0276(7) 0.0353(9) 0.0042(7) 0.0161(7) 0.0015(6)
C18 0.0260(7) 0.0248(7) 0.0330(8) 0.0007(6) 0.0146(6) -0.0009(6)
C19 0.0370(9) 0.0280(8) 0.0447(10) -0.0082(8) 0.0218(8) -0.0036(7)
C20 0.0446(11) 0.0306(9) 0.0593(13) -0.0142(9) 0.0269(10) -0.0137(8)
C21 0.0338(9) 0.0294(8) 0.0534(12) -0.0024(8) 0.0229(9) -0.0102(7)
C22 0.0244(7) 0.0283(8) 0.0377(9) -0.0012(7) 0.0156(7) -0.0033(6)
C23 0.0226(7) 0.0364(9) 0.0442(10) -0.0010(8) 0.0135(7) -0.0015(7)
C24 0.0281(8) 0.0471(11) 0.0379(10) 0.0019(9) 0.0080(8) 0.0021(8)
C25 0.0340(8) 0.0355(9) 0.0345(9) 0.0053(7) 0.0147(7) 0.0014(7)
B1 0.0222(7) 0.0214(7) 0.0338(9) 0.0005(7) 0.0134(7) -0.0013(6)
N1 0.0202(5) 0.0313(7) 0.0205(6) -0.0004(5) 0.0080(5) -0.0005(5)
N2 0.0222(6) 0.0322(7) 0.0251(6) 0.0067(5) 0.0107(5) 0.0050(5)
N3 0.0263(6) 0.0350(7) 0.0263(6) 0.0075(6) 0.0131(5) 0.0090(6)
N4 0.0189(5) 0.0258(6) 0.0370(7) -0.0031(6) 0.0108(5) -0.0009(5)
N5 0.0214(6) 0.0225(6) 0.0319(7) 0.0002(5) 0.0117(5) -0.0021(5)
F1 0.0800(11) 0.0683(10) 0.0645(9) 0.0126(8) 0.0553(9) 0.0283(9)
F2 0.0410(7) 0.0519(9) 0.0951(13) -0.0176(8) 0.0273(8) -0.0171(7)
F3 0.0615(10) 0.0379(7) 0.0741(11) -0.0085(7) 0.0102(9) -0.0130(7)
F4 0.0461(8) 0.0433(8) 0.1454(18) -0.0029(10) 0.0587(10) 0.0088(6)
F5 0.0667(9) 0.0675(10) 0.0390(7) 0.0123(7) 0.0296(7) 0.0233(8)
F6 0.0812(12) 0.0631(11) 0.0599(10) 0.0325(9) 0.0072(9) 0.0125(9)
P1 0.02219(18) 0.0276(2) 0.0379(2) 0.00333(18) 0.00882(17) 0.00411(16)
C26 0.056(3) 0.056(4) 0.052(3) -0.004(3) 0.027(3) 0.001(3)
Cl1 0.0378(14) 0.0422(15) 0.067(2) 0.0167(14) -0.0048(12) -0.0013(12)
Cl2 0.052(3) 0.064(4) 0.061(3) -0.017(2) 0.032(2) -0.017(3)
C27 0.060(4) 0.048(4) 0.056(4) -0.004(4) 0.032(3) -0.004(3)
Cl3 0.0721(17) 0.0709(17) 0.0603(15) -0.0060(12) 0.0215(13) -0.0009(14)
Cl4 0.069(3) 0.0536(18) 0.064(2) 0.0037(15) 0.046(2) -0.0045(16)
C28 0.052(4) 0.058(4) 0.060(4) -0.001(4) 0.027(3) -0.002(4)
Cl5 0.150(4) 0.0600(19) 0.0567(18) -0.0208(14) 0.056(2) -0.047(2)
Cl6 0.0178(19) 0.029(2) 0.0314(17) -0.0001(14) 0.0123(14) -0.0026(18)
C29 0.062(4) 0.055(5) 0.060(5) -0.003(4) 0.029(4) -0.005(5)
Cl7 0.078(4) 0.066(4) 0.093(4) 0.026(4) 0.059(3) 0.002(3)
Cl8 0.036(5) 0.059(6) 0.057(4) 0.000(4) 0.022(4) 0.006(3)

loop_
_atom_type_symbol
_atom_type_description
_atom_type_scat_dispersion_real
_atom_type_scat_dispersion_imag
_atom_type_scat_source
C C 0.0033 0.0016 'International Tables Vol C Tables 4.2.6.8 and 6.1.1.4'
H H 0.0000 0.0000 'International Tables Vol C Tables 4.2.6.8 and 6.1.1.4'
B B 0.0013 0.0007 'International Tables Vol C Tables 4.2.6.8 and 6.1.1.4'
N N 0.0061 0.0033 'International Tables Vol C Tables 4.2.6.8 and 6.1.1.4'
F F 0.0171 0.0103 'International Tables Vol C Tables 4.2.6.8 and 6.1.1.4'
Br Br -0.2901 2.4595 'International Tables Vol C Tables 4.2.6.8 and 6.1.1.4'
P P 0.1023 0.0942 'International Tables Vol C Tables 4.2.6.8 and 6.1.1.4'
Cl Cl 0.1484 0.1585 'International Tables Vol C Tables 4.2.6.8 and 6.1.1.4'
Zn Zn 0.2839 1.4301 'International Tables Vol C Tables 4.2.6.8 and 6.1.1.4'

loop_
_geom_angle_atom_site_label_1
_geom_angle_atom_site_label_2
_geom_angle_atom_site_label_3
_geom_angle
_geom_angle_site_symmetry_1
_geom_angle_site_symmetry_3
_geom_angle_publ_flag
N2 Zn1 N1 82.02(6) . . ?
N2 Zn1 N5 118.12(6) . . ?
N1 Zn1 N5 106.89(5) . . ?
N2 Zn1 Br1 121.67(4) . . ?
N1 Zn1 Br1 121.07(4) . . ?
N5 Zn1 Br1 105.53(4) . . ?
C2 C1 H1A 109.5 . . ?
C2 C1 H1B 109.5 . . ?
H1A C1 H1B 109.5 . . ?
C2 C1 H1C 109.5 . . ?
H1A C1 H1C 109.5 . . ?
H1B C1 H1C 109.5 . . ?
N1 C2 C3 120.28(16) . . ?
N1 C2 C1 118.09(15) . . ?
C3 C2 C1 121.62(17) . . ?
C4 C3 C2 119.74(19) . . ?
C4 C3 H3 120.1 . . ?
C2 C3 H3 120.1 . . ?
C5 C4 C3 119.72(18) . . ?
C5 C4 H4 120.1 . . ?
C3 C4 H4 120.1 . . ?
C4 C5 C6 118.29(17) . . ?
C4 C5 H5 120.9 . . ?
C6 C5 H5 120.9 . . ?
N1 C6 C5 122.03(18) . . ?
N1 C6 C7 115.59(15) . . ?
C5 C6 C7 122.27(16) . . ?
N2 C7 C8 110.19(17) . . ?
N2 C7 C6 118.02(15) . . ?
C8 C7 C6 131.43(17) . . ?
C9 C8 C7 106.21(16) . . ?
C9 C8 H8 126.9 . . ?
C7 C8 H8 126.9 . . ?
N3 C9 C8 106.73(15) . . ?
N3 C9 C10 126.42(18) . . ?
C8 C9 C10 126.52(17) . . ?
C9 C10 C11 114.57(17) . . ?
C9 C10 C12 108.89(16) . . ?
C11 C10 C12 108.2(2) . . ?
C9 C10 C13 107.06(19) . . ?
C11 C10 C13 108.20(19) . . ?
C12 C10 C13 109.9(2) . . ?
C10 C11 H11A 109.5 . . ?
C10 C11 H11B 109.5 . . ?
H11A C11 H11B 109.5 . . ?
C10 C11 H11C 109.5 . . ?
H11A C11 H11C 109.5 . . ?
H11B C11 H11C 109.5 . . ?
C10 C12 H12A 109.5 . . ?
C10 C12 H12B 109.5 . . ?
H12A C12 H12B 109.5 . . ?
C10 C12 H12C 109.5 . . ?
H12A C12 H12C 109.5 . . ?
H12B C12 H12C 109.5 . . ?
C10 C13 H13A 109.5 . . ?
C10 C13 H13B 109.5 . . ?
H13A C13 H13B 109.5 . . ?
C10 C13 H13C 109.5 . . ?
H13A C13 H13C 109.5 . . ?
H13B C13 H13C 109.5 . . ?
N3 C14 C15 113.17(16) . . ?
N3 C14 H14A 108.9 . . ?
C15 C14 H14A 108.9 . . ?
N3 C14 H14B 108.9 . . ?
C15 C14 H14B 108.9 . . ?
H14A C14 H14B 107.8 . . ?
C14 C15 C16 114.78(16) . . ?
C14 C15 H15A 108.6 . . ?
C16 C15 H15A 108.6 . . ?
C14 C15 H15B 108.6 . . ?
C16 C15 H15B 108.6 . . ?
H15A C15 H15B 107.5 . . ?
C15 C16 C17 113.05(15) . . ?
C15 C16 H16A 109.0 . . ?
C17 C16 H16A 109.0 . . ?
C15 C16 H16B 109.0 . . ?
C17 C16 H16B 109.0 . . ?
H16A C16 H16B 107.8 . . ?
C16 C17 B1 118.82(15) . . ?
C16 C17 H17A 107.6 . . ?
B1 C17 H17A 107.6 . . ?
C16 C17 H17B 107.6 . . ?
B1 C17 H17B 107.6 . . ?
H17A C17 H17B 107.0 . . ?
C25 C18 C19 112.53(16) . . ?
C25 C18 B1 112.07(15) . . ?
C19 C18 B1 106.97(14) . . ?
C25 C18 H18 108.4 . . ?
C19 C18 H18 108.4 . . ?
B1 C18 H18 108.4 . . ?
C20 C19 C18 115.68(16) . . ?
C20 C19 H19A 108.4 . . ?
C18 C19 H19A 108.4 . . ?
C20 C19 H19B 108.4 . . ?
C18 C19 H19B 108.4 . . ?
H19A C19 H19B 107.4 . . ?
C19 C20 C21 115.09(17) . . ?
C19 C20 H20A 108.5 . . ?
C21 C20 H20A 108.5 . . ?
C19 C20 H20B 108.5 . . ?
C21 C20 H20B 108.5 . . ?
H20A C20 H20B 107.5 . . ?
C20 C21 C22 114.55(16) . . ?
C20 C21 H21A 108.6 . . ?
C22 C21 H21A 108.6 . . ?
C20 C21 H21B 108.6 . . ?
C22 C21 H21B 108.6 . . ?
H21A C21 H21B 107.6 . . ?
C21 C22 C23 112.35(16) . . ?
C21 C22 B1 108.22(14) . . ?
C23 C22 B1 111.53(15) . . ?
C21 C22 H22 108.2 . . ?
C23 C22 H22 108.2 . . ?
B1 C22 H22 108.2 . . ?
C24 C23 C22 115.45(16) . . ?
C24 C23 H23A 108.4 . . ?
C22 C23 H23A 108.4 . . ?
C24 C23 H23B 108.4 . . ?
C22 C23 H23B 108.4 . . ?
H23A C23 H23B 107.5 . . ?
C23 C24 C25 115.00(16) . . ?
C23 C24 H24A 108.5 . . ?
C25 C24 H24A 108.5 . . ?
C23 C24 H24B 108.5 . . ?
C25 C24 H24B 108.5 . . ?
H24A C24 H24B 107.5 . . ?
C18 C25 C24 115.01(16) . . ?
C18 C25 H25A 108.5 . . ?
C24 C25 H25A 108.5 . . ?
C18 C25 H25B 108.5 . . ?
C24 C25 H25B 108.5 . . ?
H25A C25 H25B 107.5 . . ?
C18 B1 C22 105.68(14) . . ?
C18 B1 C17 116.58(14) . . ?
C22 B1 C17 115.08(14) . . ?
C18 B1 N4 108.61(13) . . ?
C22 B1 N4 104.11(13) . . ?
C17 B1 N4 105.97(14) . . ?
C2 N1 C6 119.92(15) . . ?
C2 N1 Zn1 127.95(11) . . ?
C6 N1 Zn1 112.10(12) . . ?
C7 N2 N3 106.63(14) . . ?
C7 N2 Zn1 111.96(12) . . ?
N3 N2 Zn1 141.38(12) . . ?
N2 N3 C9 110.21(15) . . ?
N2 N3 C14 118.49(14) . . ?
C9 N3 C14 131.29(16) . . ?
N5 N4 B1 115.21(12) . . ?
N5 N4 H4A 108.5 . . ?
B1 N4 H4A 108.5 . . ?
N5 N4 H4B 108.5 . . ?
B1 N4 H4B 108.5 . . ?
H4A N4 H4B 107.5 . . ?
N4 N5 Zn1 113.52(11) . . ?
N4 N5 H5A 108.9 . . ?
Zn1 N5 H5A 108.9 . . ?
N4 N5 H5B 108.9 . . ?
Zn1 N5 H5B 108.9 . . ?
H5A N5 H5B 107.7 . . ?
F1 P1 F2 90.79(10) . . ?
F1 P1 F3 92.85(11) . . ?
F2 P1 F3 176.02(11) . . ?
F1 P1 F6 92.18(11) . . ?
F2 P1 F6 90.43(11) . . ?
F3 P1 F6 91.04(10) . . ?
F1 P1 F5 89.96(8) . . ?
F2 P1 F5 90.33(10) . . ?
F3 P1 F5 88.06(10) . . ?
F6 P1 F5 177.71(11) . . ?
F1 P1 F4 178.45(11) . . ?
F2 P1 F4 88.00(9) . . ?
F3 P1 F4 88.34(10) . . ?
F6 P1 F4 88.80(12) . . ?
F5 P1 F4 89.07(10) . . ?
Cl1 C26 Cl2 103.0(8) . . ?
Cl1 C26 H26A 111.2 . . ?
Cl2 C26 H26A 111.2 . . ?
Cl1 C26 H26B 111.2 . . ?
Cl2 C26 H26B 111.2 . . ?
H26A C26 H26B 109.1 . . ?
Cl3 C27 Cl4 95.7(7) . . ?
Cl3 C27 H27A 112.6 . . ?
Cl4 C27 H27A 112.6 . . ?
Cl3 C27 H27B 112.6 . . ?
Cl4 C27 H27B 112.6 . . ?
H27A C27 H27B 110.1 . . ?
Cl5 C28 Cl6 115.2(7) . . ?
Cl5 C28 H28A 108.5 . . ?
Cl6 C28 H28A 108.5 . . ?
Cl5 C28 H28B 108.5 . . ?
Cl6 C28 H28B 108.5 . . ?
H28A C28 H28B 107.5 . . ?
Cl7 C29 Cl8 90.7(11) . . ?
Cl7 C29 H29A 113.5 . . ?
Cl8 C29 H29A 113.5 . . ?
Cl7 C29 H29B 113.5 . . ?
Cl8 C29 H29B 113.5 . . ?
H29A C29 H29B 110.8 . . ?

loop_
_geom_bond_atom_site_label_1
_geom_bond_atom_site_label_2
_geom_bond_distance
_geom_bond_site_symmetry_2
_geom_bond_publ_flag
Br1 Zn1 2.3177(3) . ?
Zn1 N2 2.0299(14) . ?
Zn1 N1 2.0504(14) . ?
Zn1 N5 2.0892(15) . ?
C1 C2 1.496(2) . ?
C1 H1A 0.9800 . ?
C1 H1B 0.9800 . ?
C1 H1C 0.9800 . ?
C2 N1 1.344(2) . ?
C2 C3 1.392(3) . ?
C3 C4 1.389(3) . ?
C3 H3 0.9500 . ?
C4 C5 1.378(3) . ?
C4 H4 0.9500 . ?
C5 C6 1.386(3) . ?
C5 H5 0.9500 . ?
C6 N1 1.358(2) . ?
C6 C7 1.460(3) . ?
C7 N2 1.342(2) . ?
C7 C8 1.392(2) . ?
C8 C9 1.381(3) . ?
C8 H8 0.9500 . ?
C9 N3 1.375(2) . ?
C9 C10 1.524(3) . ?
C10 C11 1.528(3) . ?
C10 C12 1.541(3) . ?
C10 C13 1.541(3) . ?
C11 H11A 0.9800 . ?
C11 H11B 0.9800 . ?
C11 H11C 0.9800 . ?
C12 H12A 0.9800 . ?
C12 H12B 0.9800 . ?
C12 H12C 0.9800 . ?
C13 H13A 0.9800 . ?
C13 H13B 0.9800 . ?
C13 H13C 0.9800 . ?
C14 N3 1.470(3) . ?
C14 C15 1.521(3) . ?
C14 H14A 0.9900 . ?
C14 H14B 0.9900 . ?
C15 C16 1.531(3) . ?
C15 H15A 0.9900 . ?
C15 H15B 0.9900 . ?
C16 C17 1.536(2) . ?
C16 H16A 0.9900 . ?
C16 H16B 0.9900 . ?
C17 B1 1.628(3) . ?
C17 H17A 0.9900 . ?
C17 H17B 0.9900 . ?
C18 C25 1.541(3) . ?
C18 C19 1.548(3) . ?
C18 B1 1.618(3) . ?
C18 H18 1.0000 . ?
C19 C20 1.535(3) . ?
C19 H19A 0.9900 . ?
C19 H19B 0.9900 . ?
C20 C21 1.542(3) . ?
C20 H20A 0.9900 . ?
C20 H20B 0.9900 . ?
C21 C22 1.544(3) . ?
C21 H21A 0.9900 . ?
C21 H21B 0.9900 . ?
C22 C23 1.544(3) . ?
C22 B1 1.627(2) . ?
C22 H22 1.0000 . ?
C23 C24 1.528(3) . ?
C23 H23A 0.9900 . ?
C23 H23B 0.9900 . ?
C24 C25 1.543(3) . ?
C24 H24A 0.9900 . ?
C24 H24B 0.9900 . ?
C25 H25A 0.9900 . ?
C25 H25B 0.9900 . ?
B1 N4 1.668(2) . ?
N2 N3 1.358(2) . ?
N4 N5 1.4601(19) . ?
N4 H4A 0.9100 . ?
N4 H4B 0.9100 . ?
N5 H5A 0.9100 . ?
N5 H5B 0.9100 . ?
F1 P1 1.5697(15) . ?
F2 P1 1.5846(15) . ?
F3 P1 1.5847(15) . ?
F4 P1 1.6125(16) . ?
F5 P1 1.5921(14) . ?
F6 P1 1.5893(16) . ?
C26 Cl1 1.743(14) . ?
C26 Cl2 1.801(16) . ?
C26 H26A 0.9900 . ?
C26 H26B 0.9900 . ?
C27 Cl3 1.744(16) . ?
C27 Cl4 1.830(17) . ?
C27 H27A 0.9900 . ?
C27 H27B 0.9900 . ?
C28 Cl5 1.722(11) . ?
C28 Cl6 1.829(12) . ?
C28 H28A 0.9900 . ?
C28 H28B 0.9900 . ?
C29 Cl7 1.743(18) . ?
C29 Cl8 1.818(19) . ?
C29 H29A 0.9900 . ?
C29 H29B 0.9900 . ?

loop_
_geom_hbond_atom_site_label_D
_geom_hbond_atom_site_label_H
_geom_hbond_atom_site_label_A
_geom_hbond_distance_DH
_geom_hbond_distance_HA
_geom_hbond_distance_DA
_geom_hbond_angle_DHA
_geom_hbond_site_symmetry_A
_geom_hbond_publ_flag
C1 H1C Br1 0.98 3.15 4.036(2) 151.6 . yes
C3 H3 Cl5^c 0.95 2.92 3.744(4) 145.2 1_545 yes
C5 H5 F2 0.95 2.48 3.287(2) 143.2 2 yes
C8 H8 F5 0.95 2.62 3.571(2) 175.1 2 yes
C14 H14A F1 0.99 2.64 3.313(2) 125.7 6_565 yes
C15 H15B Cl7^d 0.99 2.95 3.607(7) 124.7 . yes
N4 H4A Br1 0.91 2.73 3.4707(16) 139.5 . yes
N4 H4A Cl4^b 0.91 2.96 3.729(5) 143.9 4_545 yes
N4 H4B F6 0.91 2.39 2.931(2) 118.1 7_556 yes
N5 H5A F3 0.91 2.52 3.152(3) 126.5 . yes
N5 H5B F4 0.91 2.30 3.015(2) 135.5 . yes
N5 H5B F6 0.91 2.62 3.161(2) 119.2 7_556 yes

loop_
_geom_torsion_atom_site_label_1
_geom_torsion_atom_site_label_2
_geom_torsion_atom_site_label_3
_geom_torsion_atom_site_label_4
_geom_torsion
_geom_torsion_site_symmetry_1
_geom_torsion_site_symmetry_2
_geom_torsion_site_symmetry_3
_geom_torsion_site_symmetry_4
_geom_torsion_publ_flag
N1 C2 C3 C4 -1.2(3) . . . . ?
C1 C2 C3 C4 177.83(19) . . . . ?
C2 C3 C4 C5 0.6(3) . . . . ?
C3 C4 C5 C6 0.0(3) . . . . ?
C4 C5 C6 N1 0.1(3) . . . . ?
C4 C5 C6 C7 175.98(19) . . . . ?
N1 C6 C7 N2 3.2(2) . . . . ?
C5 C6 C7 N2 -172.93(17) . . . . ?
N1 C6 C7 C8 175.57(18) . . . . ?
C5 C6 C7 C8 -0.6(3) . . . . ?
N2 C7 C8 C9 1.6(2) . . . . ?
C6 C7 C8 C9 -171.21(18) . . . . ?
C7 C8 C9 N3 -1.2(2) . . . . ?
C7 C8 C9 C10 172.51(17) . . . . ?
N3 C9 C10 C11 -47.1(3) . . . . ?
C8 C9 C10 C11 140.4(2) . . . . ?
N3 C9 C10 C12 74.1(3) . . . . ?
C8 C9 C10 C12 -98.3(2) . . . . ?
N3 C9 C10 C13 -167.1(2) . . . . ?
C8 C9 C10 C13 20.5(3) . . . . ?
N3 C14 C15 C16 68.4(2) . . . . ?
C14 C15 C16 C17 73.8(2) . . . . ?
C15 C16 C17 B1 176.05(16) . . . . ?
C25 C18 C19 C20 68.6(2) . . . . ?
B1 C18 C19 C20 -54.9(2) . . . . ?
C18 C19 C20 C21 42.4(3) . . . . ?
C19 C20 C21 C22 -41.5(3) . . . . ?
C20 C21 C22 C23 -69.6(2) . . . . ?
C20 C21 C22 B1 53.9(2) . . . . ?
C21 C22 C23 C24 69.5(2) . . . . ?
B1 C22 C23 C24 -52.2(2) . . . . ?
C22 C23 C24 C25 42.3(3) . . . . ?
C19 C18 C25 C24 -68.7(2) . . . . ?
B1 C18 C25 C24 51.9(2) . . . . ?
C23 C24 C25 C18 -41.9(3) . . . . ?
C25 C18 B1 C22 -58.38(18) . . . . ?
C19 C18 B1 C22 65.40(17) . . . . ?
C25 C18 B1 C17 172.37(15) . . . . ?
C19 C18 B1 C17 -63.86(19) . . . . ?
C25 C18 B1 N4 52.83(18) . . . . ?
C19 C18 B1 N4 176.60(13) . . . . ?
C21 C22 B1 C18 -65.86(18) . . . . ?
C23 C22 B1 C18 58.21(19) . . . . ?
C21 C22 B1 C17 64.3(2) . . . . ?
C23 C22 B1 C17 -171.67(16) . . . . ?
C21 C22 B1 N4 179.79(15) . . . . ?
C23 C22 B1 N4 -56.14(19) . . . . ?
C16 C17 B1 C18 -30.6(2) . . . . ?
C16 C17 B1 C22 -155.20(16) . . . . ?
C16 C17 B1 N4 90.34(18) . . . . ?
C3 C2 N1 C6 1.3(2) . . . . ?
C1 C2 N1 C6 -177.80(15) . . . . ?
C3 C2 N1 Zn1 -176.48(13) . . . . ?
C1 C2 N1 Zn1 4.4(2) . . . . ?
C5 C6 N1 C2 -0.7(3) . . . . ?
C7 C6 N1 C2 -176.88(15) . . . . ?
C5 C6 N1 Zn1 177.38(14) . . . . ?
C7 C6 N1 Zn1 1.22(18) . . . . ?
C8 C7 N2 N3 -1.37(19) . . . . ?
C6 C7 N2 N3 172.53(15) . . . . ?
C8 C7 N2 Zn1 -179.81(12) . . . . ?
C6 C7 N2 Zn1 -5.92(19) . . . . ?
C7 N2 N3 C9 0.61(19) . . . . ?
Zn1 N2 N3 C9 178.31(14) . . . . ?
C7 N2 N3 C14 -179.00(15) . . . . ?
Zn1 N2 N3 C14 -1.3(3) . . . . ?
C8 C9 N3 N2 0.4(2) . . . . ?
C10 C9 N3 N2 -173.31(17) . . . . ?
C8 C9 N3 C14 179.92(18) . . . . ?
C10 C9 N3 C14 6.2(3) . . . . ?
C15 C14 N3 N2 -90.27(19) . . . . ?
C15 C14 N3 C9 90.2(2) . . . . ?
C18 B1 N4 N5 68.41(17) . . . . ?
C22 B1 N4 N5 -179.33(14) . . . . ?
C17 B1 N4 N5 -57.56(18) . . . . ?
B1 N4 N5 Zn1 97.86(14) . . . . ?
